data_4027953
loop_
_publ_author_name
'Rivka R. R. Taylor'
'Robert A. Batey'

_publ_section_title
;
 A Hetero Diels-Alder Approach to the Synthesis of Chromans
 (3,4-Dihydrobenzopyrans) Using Oxonium Ion Chemistry: The Oxa-Povarov
 Reaction
;
_journal_name_full 'Journal of Organic Chemistry'
_journal_page_first 1404
_journal_page_last 1420
_journal_paper_doi 10.1021/jo302328s
_journal_volume 78
_journal_year 2013
_chemical_formula_moiety 'C19 H19 N O'
_chemical_formula_sum 'C19 H19 N O'
_chemical_formula_weight 277.35
_chemical_name_systematic
; 
 ? 
;
_space_group_IT_number 9
_symmetry_cell_setting monoclinic
_symmetry_space_group_name_Hall 'C -2yc'
_symmetry_space_group_name_H-M 'C 1 c 1'
_atom_sites_solution_hydrogens geom
_atom_sites_solution_primary direct
_atom_sites_solution_secondary difmap
_audit_creation_method SHELXL-97
_cell_angle_alpha 90.00
_cell_angle_beta 97.802(2)
_cell_angle_gamma 90.00
_cell_formula_units_Z 4
_cell_length_a 12.2280(4)
_cell_length_b 10.2890(4)
_cell_length_c 11.5126(4)
_cell_measurement_reflns_used 4350
_cell_measurement_temperature 150(1)
_cell_measurement_theta_max 27.5
_cell_measurement_theta_min 2.6
_cell_volume 1435.04(9)
_computing_cell_refinement 'Denzo-SMN (Otwinowski & Minor, 1997)'
_computing_data_collection 'Collect (Nonius B.V., 1997-2002)'
_computing_data_reduction Denzo-SMN
_computing_molecular_graphics 'PLATON (Spek, 2009)'
_computing_publication_material 'SHELXTL V6.1'
_computing_structure_refinement 'SHELXTL V6.1 (Sheldrick, 2008)'
_computing_structure_solution 'SIR-92 (Altomare et al., 1994)'
_diffrn_ambient_temperature 150(1)
_diffrn_detector_area_resol_mean 9
_diffrn_measured_fraction_theta_full 0.988
_diffrn_measured_fraction_theta_max 0.981
_diffrn_measurement_device_type 'Nonius KappaCCD'
_diffrn_measurement_method '\f scans and \w scans with \k offsets'
_diffrn_radiation_monochromator graphite
_diffrn_radiation_source 'fine-focus sealed tube'
_diffrn_radiation_type MoK\a
_diffrn_radiation_wavelength 0.71073
_diffrn_reflns_av_R_equivalents 0.0447
_diffrn_reflns_av_sigmaI/netI 0.0457
_diffrn_reflns_limit_h_max 15
_diffrn_reflns_limit_h_min -15
_diffrn_reflns_limit_k_max 13
_diffrn_reflns_limit_k_min -11
_diffrn_reflns_limit_l_max 14
_diffrn_reflns_limit_l_min -14
_diffrn_reflns_number 4350
_diffrn_reflns_theta_full 25.24
_diffrn_reflns_theta_max 27.48
_diffrn_reflns_theta_min 2.60
_exptl_absorpt_coefficient_mu 0.079
_exptl_absorpt_correction_T_max 1.028
_exptl_absorpt_correction_T_min 0.776
_exptl_absorpt_correction_type multi-scan
_exptl_absorpt_process_details
;
multi-scan from symmetry-related measurements 
 Sortav (Blessing 1995)
;
_exptl_crystal_colour colourless
_exptl_crystal_density_diffrn 1.284
_exptl_crystal_description block
_exptl_crystal_F_000 592
_exptl_crystal_size_max 0.50
_exptl_crystal_size_mid 0.32
_exptl_crystal_size_min 0.22
_refine_diff_density_max 0.222
_refine_diff_density_min -0.346
_refine_diff_density_rms 0.051
_refine_ls_extinction_method none
_refine_ls_goodness_of_fit_ref 1.077
_refine_ls_hydrogen_treatment constr
_refine_ls_matrix_type full
_refine_ls_number_parameters 190
_refine_ls_number_reflns 1619
_refine_ls_number_restraints 2
_refine_ls_restrained_S_all 1.077
_refine_ls_R_factor_all 0.0601
_refine_ls_R_factor_gt 0.0452
_refine_ls_shift/su_max 0.001
_refine_ls_shift/su_mean 0.000
_refine_ls_structure_factor_coef Fsqd
_refine_ls_weighting_details 'calc w=1/[\s^2^(Fo^2^)+(0.0613P)^2^+0.6333P] where P=(Fo^2^+2Fc^2^)/3'
_refine_ls_weighting_scheme calc
_refine_ls_wR_factor_gt 0.1043
_refine_ls_wR_factor_ref 0.1168
_reflns_number_gt 1368
_reflns_number_total 1619
_reflns_threshold_expression I>2\s(I)
_cod_data_source_file jo302328s_si_001.cif
_cod_data_source_block k1012
_cod_original_sg_symbol_H-M 'C c'
_cod_database_code 4027953

loop_
_symmetry_equiv_pos_as_xyz
'x, y, z'
'x, -y, z+1/2'
'x+1/2, y+1/2, z'
'x+1/2, -y+1/2, z+1/2'

loop_
_atom_site_label
_atom_site_type_symbol
_atom_site_fract_x
_atom_site_fract_y
_atom_site_fract_z
_atom_site_U_iso_or_equiv
_atom_site_adp_type
_atom_site_occupancy
_atom_site_symmetry_multiplicity
_atom_site_calc_flag
_atom_site_refinement_flags
O1 O 0.35360(18) 0.75488(18) 0.39418(17) 0.0248(4) Uani 1 1 d .
N1 N 0.3529(2) 0.6024(2) 0.6664(2) 0.0263(6) Uani 1 1 d .
C1 C 0.3393(2) 0.7656(3) 0.5170(2) 0.0235(6) Uani 1 1 d .
H1A H 0.4123 0.7895 0.5619 0.028 Uiso 1 1 calc R
C2 C 0.2571(2) 0.8727(3) 0.5365(2) 0.0243(6) Uani 1 1 d .
H2A H 0.2595 0.8865 0.6228 0.029 Uiso 1 1 calc R
C3 C 0.2883(2) 1.0039(3) 0.4794(3) 0.0248(6) Uani 1 1 d .
H3A H 0.3143 1.0687 0.5418 0.030 Uiso 1 1 calc R
C4 C 0.3736(2) 0.9884(3) 0.3967(2) 0.0245(6) Uani 1 1 d .
C5 C 0.4245(3) 1.0961(3) 0.3540(3) 0.0305(7) Uani 1 1 d .
H5A H 0.4091 1.1802 0.3817 0.037 Uiso 1 1 calc R
C6 C 0.4970(3) 1.0836(3) 0.2719(3) 0.0333(7) Uani 1 1 d .
H6A H 0.5311 1.1586 0.2447 0.040 Uiso 1 1 calc R
C7 C 0.5198(3) 0.9616(3) 0.2296(3) 0.0327(7) Uani 1 1 d .
H7A H 0.5685 0.9530 0.1723 0.039 Uiso 1 1 calc R
C8 C 0.4712(3) 0.8518(3) 0.2712(3) 0.0285(6) Uani 1 1 d .
H8A H 0.4871 0.7678 0.2435 0.034 Uiso 1 1 calc R
C9 C 0.3987(2) 0.8665(3) 0.3543(2) 0.0226(6) Uani 1 1 d .
C10 C 0.1357(2) 0.8509(3) 0.4825(3) 0.0264(6) Uani 1 1 d .
H10A H 0.1113 0.7581 0.4802 0.032 Uiso 1 1 calc R
C11 C 0.0642(3) 0.9429(3) 0.5448(3) 0.0311(7) Uani 1 1 d .
H11A H 0.0819 0.9354 0.6311 0.037 Uiso 1 1 calc R
H11B H -0.0153 0.9250 0.5217 0.037 Uiso 1 1 calc R
C12 C 0.0961(3) 1.0789(3) 0.5017(3) 0.0336(7) Uani 1 1 d .
H12A H 0.0303 1.1263 0.4639 0.040 Uiso 1 1 calc R
H12B H 0.1334 1.1317 0.5673 0.040 Uiso 1 1 calc R
C13 C 0.1753(2) 1.0464(3) 0.4125(3) 0.0282(6) Uani 1 1 d .
H13A H 0.1804 1.1156 0.3525 0.034 Uiso 1 1 calc R
C14 C 0.1286(3) 0.9168(3) 0.3616(3) 0.0292(7) Uani 1 1 d .
H14A H 0.1762 0.8749 0.3095 0.035 Uiso 1 1 calc R
H14B H 0.0520 0.9242 0.3214 0.035 Uiso 1 1 calc R
C15 C 0.3091(2) 0.6323(3) 0.5566(3) 0.0226(6) Uani 1 1 d .
C16 C 0.2436(2) 0.5467(3) 0.4840(2) 0.0258(6) Uani 1 1 d .
H16A H 0.2136 0.5719 0.4068 0.031 Uiso 1 1 calc R
C17 C 0.2225(2) 0.4237(3) 0.5259(3) 0.0292(6) Uani 1 1 d .
H17A H 0.1780 0.3633 0.4781 0.035 Uiso 1 1 calc R
C18 C 0.2681(3) 0.3915(3) 0.6390(3) 0.0296(7) Uani 1 1 d .
H18A H 0.2563 0.3080 0.6702 0.036 Uiso 1 1 calc R
C19 C 0.3310(3) 0.4832(3) 0.7055(3) 0.0286(6) Uani 1 1 d .
H19B H 0.3606 0.4608 0.7835 0.034 Uiso 1 1 calc R

loop_
_atom_site_aniso_label
_atom_site_aniso_U_11
_atom_site_aniso_U_22
_atom_site_aniso_U_33
_atom_site_aniso_U_23
_atom_site_aniso_U_13
_atom_site_aniso_U_12
O1 0.0327(10) 0.0192(9) 0.0231(10) 0.0007(8) 0.0057(8) -0.0005(8)
N1 0.0307(13) 0.0235(12) 0.0246(12) 0.0020(10) 0.0033(10) 0.0031(10)
C1 0.0295(14) 0.0206(14) 0.0201(13) 0.0013(11) 0.0023(10) 0.0022(11)
C2 0.0302(14) 0.0207(14) 0.0214(13) -0.0005(12) 0.0012(12) 0.0023(11)
C3 0.0265(14) 0.0199(14) 0.0271(13) -0.0007(12) 0.0002(11) 0.0022(11)
C4 0.0277(14) 0.0208(13) 0.0234(14) 0.0019(12) -0.0029(11) -0.0018(12)
C5 0.0317(16) 0.0242(15) 0.0328(16) 0.0031(13) -0.0051(13) -0.0038(13)
C6 0.0324(16) 0.0357(17) 0.0298(16) 0.0105(14) -0.0033(13) -0.0084(14)
C7 0.0306(15) 0.0417(19) 0.0251(15) 0.0061(14) 0.0019(12) -0.0060(14)
C8 0.0307(15) 0.0297(16) 0.0247(14) -0.0022(12) 0.0020(12) -0.0026(13)
C9 0.0247(13) 0.0219(13) 0.0203(13) 0.0020(12) -0.0007(11) -0.0010(11)
C10 0.0264(14) 0.0209(14) 0.0315(15) -0.0026(12) 0.0033(12) 0.0025(12)
C11 0.0315(15) 0.0285(16) 0.0343(17) -0.0001(13) 0.0078(13) 0.0044(13)
C12 0.0356(16) 0.0252(16) 0.0401(18) -0.0013(14) 0.0058(14) 0.0079(13)
C13 0.0309(16) 0.0230(14) 0.0301(15) 0.0014(12) 0.0022(12) 0.0035(12)
C14 0.0279(14) 0.0307(16) 0.0278(15) -0.0034(13) -0.0010(12) 0.0026(13)
C15 0.0237(13) 0.0192(13) 0.0252(14) 0.0011(11) 0.0038(11) 0.0032(11)
C16 0.0288(15) 0.0242(15) 0.0235(14) -0.0009(12) 0.0007(11) 0.0020(12)
C17 0.0306(16) 0.0242(14) 0.0326(16) -0.0027(13) 0.0035(12) -0.0023(12)
C18 0.0335(16) 0.0223(15) 0.0339(17) 0.0057(13) 0.0077(13) -0.0005(13)
C19 0.0329(15) 0.0274(15) 0.0253(15) 0.0056(13) 0.0034(12) 0.0021(13)

loop_
_atom_type_symbol
_atom_type_description
_atom_type_scat_dispersion_real
_atom_type_scat_dispersion_imag
_atom_type_scat_source
C C 0.0033 0.0016 'International Tables Vol C Tables 4.2.6.8 and 6.1.1.4'
H H 0.0000 0.0000 'International Tables Vol C Tables 4.2.6.8 and 6.1.1.4'
O O 0.0106 0.0060 'International Tables Vol C Tables 4.2.6.8 and 6.1.1.4'
N N 0.0061 0.0033 'International Tables Vol C Tables 4.2.6.8 and 6.1.1.4'

loop_
_geom_angle_atom_site_label_1
_geom_angle_atom_site_label_2
_geom_angle_atom_site_label_3
_geom_angle
C9 O1 C1 111.5(2)
C15 N1 C19 116.9(3)
O1 C1 C15 107.0(2)
O1 C1 C2 111.5(2)
C15 C1 C2 114.7(2)
C1 C2 C10 116.8(2)
C1 C2 C3 110.8(2)
C10 C2 C3 103.4(2)
C4 C3 C13 111.2(2)
C4 C3 C2 113.6(2)
C13 C3 C2 101.5(2)
C5 C4 C9 117.5(3)
C5 C4 C3 121.1(3)
C9 C4 C3 121.3(2)
C6 C5 C4 121.6(3)
C5 C6 C7 120.0(3)
C6 C7 C8 119.8(3)
C7 C8 C9 119.2(3)
O1 C9 C4 121.0(2)
O1 C9 C8 117.2(2)
C4 C9 C8 121.8(2)
C11 C10 C14 100.7(2)
C11 C10 C2 107.5(2)
C14 C10 C2 103.5(2)
C10 C11 C12 102.9(2)
C13 C12 C11 103.0(3)
C14 C13 C12 102.0(3)
C14 C13 C3 101.8(2)
C12 C13 C3 109.2(2)
C13 C14 C10 93.7(2)
N1 C15 C16 123.1(3)
N1 C15 C1 114.3(2)
C16 C15 C1 122.6(3)
C15 C16 C17 119.1(3)
C18 C17 C16 118.3(3)
C19 C18 C17 118.7(3)
N1 C19 C18 124.0(3)

loop_
_geom_bond_atom_site_label_1
_geom_bond_atom_site_label_2
_geom_bond_distance
O1 C9 1.380(3)
O1 C1 1.452(3)
N1 C15 1.340(4)
N1 C19 1.346(4)
C1 C15 1.508(4)
C1 C2 1.528(4)
C2 C10 1.546(4)
C2 C3 1.571(4)
C3 C4 1.513(4)
C3 C13 1.551(4)
C4 C5 1.394(4)
C4 C9 1.395(4)
C5 C6 1.387(5)
C6 C7 1.389(5)
C7 C8 1.391(4)
C8 C9 1.398(4)
C10 C11 1.531(4)
C10 C14 1.540(4)
C11 C12 1.552(5)
C12 C13 1.541(5)
C13 C14 1.536(4)
C15 C16 1.390(4)
C16 C17 1.391(4)
C17 C18 1.385(4)
C18 C19 1.381(4)
